data_7128539
loop_
_publ_author_name
'Zhou, Xun-Hui'
'Zeng, Ying'
'Tang, Shao-Bin'
'Yu, Zi-Ru'
'Cao, Li-Ming'
'Du, Zi-Yi'
'He, Chun-Ting'

_publ_section_title
;
 Solid solutions of flexible host-guest supramolecules for tuning
 molecular motion and phase transitions.
;
_journal_issue 59
_journal_name_full 'Chemical communications (Cambridge, England)'
_journal_page_first 7292
_journal_page_last 7295
_journal_paper_doi 10.1039/d1cc02061g
_journal_volume 57
_journal_year 2021
_chemical_formula_sum 'C14 H32 Br Cr N O9'
_chemical_formula_weight 490.31
_space_group_crystal_system orthorhombic
_space_group_IT_number 62
_space_group_name_Hall '-P 2ac 2n'
_space_group_name_H-M_alt 'P n m a'
_atom_sites_solution_hydrogens mixed
_audit_creation_method SHELXL-2014/7
_audit_update_record
;
2017-02-08 deposited with the CCDC.	2021-06-23 downloaded from the CCDC.
;
_cell_angle_alpha 90
_cell_angle_beta 90
_cell_angle_gamma 90
_cell_formula_units_Z 4
_cell_length_a 8.417(4)
_cell_length_b 11.396(5)
_cell_length_c 23.622(10)
_cell_measurement_reflns_used 2784
_cell_measurement_temperature 296(2)
_cell_measurement_theta_max 21.62
_cell_measurement_theta_min 2.57
_cell_volume 2265.8(18)
_computing_cell_refinement 'Bruker SMART'
_computing_data_collection 'Bruker SMART'
_computing_data_reduction 'Bruker SAINT'
_computing_molecular_graphics 'Bruker SHELXTL'
_computing_publication_material 'Bruker SHELXTL'
_computing_structure_refinement 'SHELXL-2014/7 (Sheldrick, 2014)'
_computing_structure_solution 'Bruker SHELXTL'
_diffrn_ambient_temperature 296(2)
_diffrn_measured_fraction_theta_full 0.993
_diffrn_measured_fraction_theta_max 0.994
_diffrn_measurement_device_type 'CCD area detector'
_diffrn_measurement_method 'phi and omega scans'
_diffrn_radiation_type MoK\a
_diffrn_radiation_wavelength 0.71073
_diffrn_reflns_av_R_equivalents 0.0259
_diffrn_reflns_av_unetI/netI 0.0199
_diffrn_reflns_Laue_measured_fraction_full 0.993
_diffrn_reflns_Laue_measured_fraction_max 0.994
_diffrn_reflns_limit_h_max 10
_diffrn_reflns_limit_h_min -10
_diffrn_reflns_limit_k_max 14
_diffrn_reflns_limit_k_min -13
_diffrn_reflns_limit_l_max 29
_diffrn_reflns_limit_l_min -29
_diffrn_reflns_number 12211
_diffrn_reflns_point_group_measured_fraction_full 0.993
_diffrn_reflns_point_group_measured_fraction_max 0.994
_diffrn_reflns_theta_full 25.242
_diffrn_reflns_theta_max 25.996
_diffrn_reflns_theta_min 2.569
_exptl_absorpt_coefficient_mu 2.308
_exptl_absorpt_correction_T_max 0.7456
_exptl_absorpt_correction_T_min 0.6005
_exptl_absorpt_correction_type multi-scan
_exptl_absorpt_process_details 'SADABS (Bruker, 2008)'
_exptl_crystal_colour red
_exptl_crystal_density_diffrn 1.437
_exptl_crystal_description block
_exptl_crystal_F_000 1016
_exptl_crystal_size_max 0.30
_exptl_crystal_size_mid 0.28
_exptl_crystal_size_min 0.24
_refine_diff_density_max 0.696
_refine_diff_density_min -0.546
_refine_diff_density_rms 0.057
_refine_ls_extinction_coef 0.0070(12)
_refine_ls_extinction_expression Fc^*^=kFc[1+0.001xFc^2^\l^3^/sin(2\q)]^-1/4^
_refine_ls_extinction_method 'SHELXL-2014/7 (Sheldrick 2014'
_refine_ls_goodness_of_fit_ref 1.031
_refine_ls_hydrogen_treatment constr
_refine_ls_matrix_type full
_refine_ls_number_parameters 152
_refine_ls_number_reflns 2324
_refine_ls_number_restraints 12
_refine_ls_restrained_S_all 1.092
_refine_ls_R_factor_all 0.0872
_refine_ls_R_factor_gt 0.0569
_refine_ls_shift/su_max 0.000
_refine_ls_shift/su_mean 0.000
_refine_ls_structure_factor_coef Fsqd
_refine_ls_weighting_details 'w=1/[\s^2^(Fo^2^)+(0.0858P)^2^+1.9777P] where P=(Fo^2^+2Fc^2^)/3'
_refine_ls_weighting_scheme calc
_refine_ls_wR_factor_gt 0.1587
_refine_ls_wR_factor_ref 0.1825
_reflns_Friedel_coverage 0.000
_reflns_number_gt 1489
_reflns_number_total 2324
_reflns_threshold_expression 'I > 2\s(I)'
_cod_data_source_file d1cc02061g2.cif
_cod_data_source_block 1-296K
_cod_depositor_comments 'Adding full bibliography for 7128538--7128541.cif.'
_cod_original_cell_volume 2265.9(16)
_cod_database_code 7128539
_shelx_shelxl_version_number 2014/7
_shelx_space_group_comment
; 
The symmetry employed for this shelxl refinement is uniquely defined 
by the following loop, which should always be used as a source of 
symmetry information in preference to the above space-group names. 
They are only intended as comments. 
;

loop_
_space_group_symop_operation_xyz
'x, y, z'
'-x+1/2, -y, z+1/2'
'-x, y+1/2, -z'
'x+1/2, -y+1/2, -z+1/2'
'-x, -y, -z'
'x-1/2, y, -z-1/2'
'x, -y-1/2, z'
'-x-1/2, y-1/2, z-1/2'

loop_
_atom_site_label
_atom_site_type_symbol
_atom_site_fract_x
_atom_site_fract_y
_atom_site_fract_z
_atom_site_U_iso_or_equiv
_atom_site_adp_type
_atom_site_occupancy
_atom_site_site_symmetry_order
_atom_site_calc_flag
_atom_site_refinement_flags_posn
_atom_site_refinement_flags_adp
_atom_site_refinement_flags_occupancy
_atom_site_disorder_assembly
_atom_site_disorder_group
Cr1 Cr 0.56383(15) 0.77751(19) 0.59532(6) 0.0866(10) Uani 0.5 1 d . . P A -1
Br1 Br 0.59476(12) 0.7500 0.69032(3) 0.1322(5) Uani 1 2 d S T P . .
C1 C -0.1555(5) 0.1460(4) 0.52470(17) 0.0807(13) Uani 1 1 d . . . . .
H1A H -0.0619 0.1437 0.5007 0.097 Uiso 1 1 d R U . . .
H1B H -0.2486 0.1462 0.5005 0.097 Uiso 1 1 d R U . . .
C2 C -0.1568(5) 0.0425(4) 0.56207(19) 0.0771(12) Uani 1 1 d . . . . .
H2A H -0.2407 0.0502 0.5900 0.093 Uiso 1 1 d R U . . .
H2B H -0.1769 -0.0275 0.5399 0.093 Uiso 1 1 d R U . . .
C3 C 0.0013(5) -0.0648(3) 0.62702(15) 0.0685(10) Uani 1 1 d . . . . .
H3A H -0.0070 -0.1369 0.6054 0.082 Uiso 1 1 d R U . . .
H3B H -0.0862 -0.0620 0.6537 0.082 Uiso 1 1 d R U . . .
C4 C 0.1531(6) -0.0629(4) 0.65779(17) 0.0736(11) Uani 1 1 d . . . . .
H4A H 0.1646 -0.1328 0.6809 0.088 Uiso 1 1 d R U . . .
H4B H 0.2405 -0.0605 0.6310 0.088 Uiso 1 1 d R U . . .
C5 C 0.2950(5) 0.0417(4) 0.72861(19) 0.0795(12) Uani 1 1 d . . . . .
H5A H 0.3906 0.0456 0.7058 0.095 Uiso 1 1 d R U . . .
H5B H 0.2996 -0.0289 0.7515 0.095 Uiso 1 1 d R U . . .
C6 C 0.2832(5) 0.1460(4) 0.76610(16) 0.0749(11) Uani 1 1 d . . . . .
H6A H 0.1830 0.1453 0.7863 0.090 Uiso 1 1 d R U . . .
H6B H 0.3685 0.1446 0.7937 0.090 Uiso 1 1 d R U . . .
O1 O -0.1513(4) 0.2500 0.55781(13) 0.0602(9) Uani 1 2 d S T P . .
O2 O -0.0070(3) 0.0335(2) 0.59011(10) 0.0646(7) Uani 1 1 d . . . . .
O3 O 0.1589(3) 0.0379(2) 0.69318(9) 0.0613(7) Uani 1 1 d . . . . .
O4 O 0.2944(4) 0.2500 0.73271(14) 0.0615(9) Uani 1 2 d S T P . .
O5 O 0.7304(5) 0.7500 0.56476(19) 0.0932(13) Uani 1 2 d S T P . .
O6 O 0.4976(11) 0.8949(9) 0.5811(5) 0.145(3) Uani 0.5 1 d . U P A -1
O6' O 0.4291(12) 0.8047(10) 0.5759(4) 0.157(4) Uani 0.5 1 d . U P A -1
N1 N 0.1583(5) 0.235(3) 0.61860(18) 0.043(4) Uani 0.5 1 d . . P B -1
H1C H 0.0819 0.1826 0.6120 0.065 Uiso 0.5 1 calc R U P B -1
H1D H 0.1961 0.2247 0.6534 0.065 Uiso 0.5 1 calc R U P B -1
H1E H 0.1189 0.3070 0.6153 0.065 Uiso 0.5 1 calc R U P B -1
C7 C 0.2878(10) 0.2186(8) 0.5771(3) 0.080(4) Uani 0.5 1 d . . P B -1
H7A H 0.3271 0.1388 0.5804 0.097 Uiso 0.5 1 calc R U P B -1
H7B H 0.2440 0.2275 0.5394 0.097 Uiso 0.5 1 calc R U P B -1
C8 C 0.4214(12) 0.2987(11) 0.5831(6) 0.135(6) Uani 0.5 1 d . . P B -1
H8A H 0.4993 0.2818 0.5545 0.203 Uiso 0.5 1 calc R U P B -1
H8B H 0.3849 0.3780 0.5787 0.203 Uiso 0.5 1 calc R U P B -1
H8C H 0.4682 0.2892 0.6198 0.203 Uiso 0.5 1 calc R U P B -1

loop_
_atom_site_aniso_label
_atom_site_aniso_U_11
_atom_site_aniso_U_22
_atom_site_aniso_U_33
_atom_site_aniso_U_23
_atom_site_aniso_U_13
_atom_site_aniso_U_12
Cr1 0.0544(7) 0.101(3) 0.1045(10) 0.0445(13) -0.0146(6) -0.0115(8)
Br1 0.1216(8) 0.2023(12) 0.0727(5) 0.000 -0.0091(4) 0.000
C1 0.080(3) 0.102(3) 0.060(2) -0.022(2) -0.024(2) 0.015(2)
C2 0.068(3) 0.072(3) 0.091(3) -0.028(2) -0.022(2) 0.001(2)
C3 0.091(3) 0.056(2) 0.059(2) -0.0146(18) 0.003(2) -0.005(2)
C4 0.101(3) 0.054(2) 0.066(2) -0.0031(19) 0.003(2) 0.016(2)
C5 0.081(3) 0.071(3) 0.086(3) 0.013(2) -0.029(2) 0.008(2)
C6 0.084(3) 0.078(3) 0.063(2) 0.011(2) -0.028(2) -0.002(2)
O1 0.060(2) 0.072(2) 0.0487(17) 0.000 -0.0093(16) 0.000
O2 0.0647(15) 0.0634(16) 0.0657(14) -0.0099(12) -0.0097(12) 0.0015(13)
O3 0.0648(15) 0.0587(15) 0.0604(14) -0.0060(11) -0.0117(11) 0.0097(12)
O4 0.064(2) 0.064(2) 0.0566(19) 0.000 -0.0115(17) 0.000
O5 0.088(3) 0.104(3) 0.088(3) 0.000 0.001(2) 0.000
O6 0.108(5) 0.134(6) 0.194(7) 0.079(6) 0.045(5) 0.046(5)
O6' 0.152(6) 0.197(9) 0.123(5) -0.043(5) -0.058(5) 0.086(6)
N1 0.048(2) 0.032(13) 0.049(2) -0.001(3) 0.0000(17) -0.004(3)
C7 0.079(5) 0.091(12) 0.072(4) -0.010(4) 0.025(4) -0.017(5)
C8 0.076(6) 0.188(18) 0.143(9) -0.049(9) 0.048(6) -0.038(7)

loop_
_atom_type_symbol
_atom_type_description
_atom_type_scat_dispersion_real
_atom_type_scat_dispersion_imag
_atom_type_scat_source
C C 0.0033 0.0016 'International Tables Vol C Tables 4.2.6.8 and 6.1.1.4'
H H 0.0000 0.0000 'International Tables Vol C Tables 4.2.6.8 and 6.1.1.4'
Br Br -0.2901 2.4595 'International Tables Vol C Tables 4.2.6.8 and 6.1.1.4'
Cr Cr 0.3209 0.6236 'International Tables Vol C Tables 4.2.6.8 and 6.1.1.4'
N N 0.0061 0.0033 'International Tables Vol C Tables 4.2.6.8 and 6.1.1.4'
O O 0.0106 0.0060 'International Tables Vol C Tables 4.2.6.8 and 6.1.1.4'

loop_
_geom_angle_atom_site_label_1
_geom_angle_atom_site_label_2
_geom_angle_atom_site_label_3
_geom_angle
_geom_angle_site_symmetry_1
_geom_angle_site_symmetry_3
_geom_angle_publ_flag
O6' Cr1 O6 50.2(5) . . ?
O6' Cr1 O5 131.9(5) . . ?
O6 Cr1 O5 113.6(4) . . ?
O6' Cr1 Br1 119.6(5) . . ?
O6 Cr1 Br1 112.9(5) . . ?
O5 Cr1 Br1 108.38(17) . . ?
O1 C1 C2 109.8(3) . . ?
O2 C2 C1 109.2(3) . . ?
O2 C3 C4 109.6(3) . . ?
O3 C4 C3 109.4(3) . . ?
O3 C5 C6 108.8(3) . . ?
O4 C6 C5 109.3(3) . . ?
C1 O1 C1 113.1(4) . 7_565 ?
C3 O2 C2 112.7(3) . . ?
C5 O3 C4 113.5(3) . . ?
C6 O4 C6 112.3(4) 7_565 . ?
O6' O6 Cr1 54.9(6) . . ?
O6 O6' Cr1 74.8(8) . . ?
C8 C7 N1 115.3(11) . . ?

loop_
_geom_bond_atom_site_label_1
_geom_bond_atom_site_label_2
_geom_bond_distance
_geom_bond_site_symmetry_2
_geom_bond_publ_flag
Cr1 O6' 1.262(9) . ?
Cr1 O6 1.488(9) . ?
Cr1 O5 1.608(5) . ?
Cr1 Br1 2.281(2) . ?
C1 O1 1.420(4) . ?
C1 C2 1.473(6) . ?
C2 O2 1.428(4) . ?
C3 O2 1.421(4) . ?
C3 C4 1.470(6) . ?
C4 O3 1.421(4) . ?
C5 O3 1.420(4) . ?
C5 C6 1.486(6) . ?
C6 O4 1.427(4) . ?
O1 C1 1.420(4) 7_565 ?
O4 C6 1.427(4) 7_565 ?
O6 O6' 1.185(12) . ?
N1 C7 1.477(9) . ?
C7 C8 1.456(13) . ?
